data_7704474
loop_
_publ_author_name
'Mart\'in-Encinas, Endika'
'Conejo-Rodr\'iguez, Ver\'onica'
'Miguel, Jes\'us A'
'Mart\'inez-Ilarduya, Jes\'us M'
'Rubiales, Gloria'
'Knudsen, Birgitta R.'
'Palacios, Francisco'
'Alonso, Concepci\'on'

_publ_section_title
;
 Novel phosphine sulphide gold(i) complexes: topoisomerase I inhibitors
 and antiproliferative agents.
;
_journal_issue 23
_journal_name_full 'Dalton transactions (Cambridge, England : 2003)'
_journal_page_first 7852
_journal_page_last 7861
_journal_paper_doi 10.1039/d0dt01467b
_journal_volume 49
_journal_year 2020
_chemical_formula_moiety 'C24 H16 Au F5 N P S'
_chemical_formula_sum 'C24 H16 Au F5 N P S'
_chemical_formula_weight 673.37
_space_group_crystal_system monoclinic
_space_group_IT_number 14
_space_group_name_Hall '-P 2yn'
_space_group_name_H-M_alt 'P 1 21/n 1'
_atom_sites_solution_hydrogens mixed
_atom_sites_solution_primary dual
_audit_creation_date 2019-04-08
_audit_creation_method
;
Olex2 1.2
(compiled May 18 2018 14:05:52 for OlexSys, GUI svn.r5506)
;
_audit_update_record
;
2020-04-08 deposited with the CCDC.	2020-05-15 downloaded from the CCDC.
;
_cell_angle_alpha 90
_cell_angle_beta 104.371(4)
_cell_angle_gamma 90
_cell_formula_units_Z 4
_cell_length_a 12.2818(5)
_cell_length_b 12.6786(5)
_cell_length_c 15.1093(6)
_cell_measurement_reflns_used 4110
_cell_measurement_temperature 293
_cell_measurement_theta_max 24.0530
_cell_measurement_theta_min 3.7250
_cell_volume 2279.14(16)
_computing_cell_refinement 'CrysAlisPro 1.171.39.45g (Rigaku OD, 2018)'
_computing_data_collection 'CrysAlisPro 1.171.39.45g (Rigaku OD, 2018)'
_computing_data_reduction 'CrysAlisPro 1.171.39.45g (Rigaku OD, 2018)'
_computing_molecular_graphics 'Olex2 (Dolomanov et al., 2009)'
_computing_publication_material 'Olex2 (Dolomanov et al., 2009)'
_computing_structure_refinement 'ShelXL (Sheldrick, 2015)'
_computing_structure_solution 'ShelXT (Sheldrick, 2015)'
_diffrn_ambient_temperature 293
_diffrn_detector 'CCD plate'
_diffrn_detector_area_resol_mean 10.4757
_diffrn_detector_type Atlas
_diffrn_measured_fraction_theta_full 0.998
_diffrn_measured_fraction_theta_max 0.866
_diffrn_measurement_details
;
List of Runs (angles in degrees, time in seconds):

  # Type    Start    End  Width  t~exp~   \w     \q     \k     \f   Frames
#--------------------------------------------------------------------------
  1  \w     -2.00  30.00   1.00   10.65    --  -10.64 -99.00 -90.00   32
  2  \w    -30.00  48.00   1.00   10.65    --  -10.64  19.00-180.00   78
  3  \w    -83.00  30.00   1.00   10.65    --  -10.64 -19.00 -30.00  113
;
_diffrn_measurement_device 'four-circle diffractometer'
_diffrn_measurement_device_type 'SuperNova, Dual, Cu at home/near, Atlas'
_diffrn_measurement_method '\w scans'
_diffrn_orient_matrix_type 'CrysAlisPro convention (1999,Acta A55,543-557)'
_diffrn_orient_matrix_UB_11 0.0157592000
_diffrn_orient_matrix_UB_12 0.0084645000
_diffrn_orient_matrix_UB_13 0.0478806000
_diffrn_orient_matrix_UB_21 0.0568951000
_diffrn_orient_matrix_UB_22 0.0057528000
_diffrn_orient_matrix_UB_23 -0.0017341000
_diffrn_orient_matrix_UB_31 -0.0083364000
_diffrn_orient_matrix_UB_32 0.0550006000
_diffrn_orient_matrix_UB_33 -0.0072160000
_diffrn_radiation_monochromator mirror
_diffrn_radiation_probe x-ray
_diffrn_radiation_type MoK\a
_diffrn_radiation_wavelength 0.71073
_diffrn_reflns_av_R_equivalents 0.0366
_diffrn_reflns_av_unetI/netI 0.0539
_diffrn_reflns_Laue_measured_fraction_full 0.998
_diffrn_reflns_Laue_measured_fraction_max 0.866
_diffrn_reflns_limit_h_max 15
_diffrn_reflns_limit_h_min -16
_diffrn_reflns_limit_k_max 13
_diffrn_reflns_limit_k_min -16
_diffrn_reflns_limit_l_max 13
_diffrn_reflns_limit_l_min -18
_diffrn_reflns_number 13272
_diffrn_reflns_point_group_measured_fraction_full 0.998
_diffrn_reflns_point_group_measured_fraction_max 0.866
_diffrn_reflns_theta_full 25.242
_diffrn_reflns_theta_max 29.469
_diffrn_reflns_theta_min 3.425
_diffrn_source 'micro-focus sealed X-ray tube'
_diffrn_source_type 'SuperNova (Mo) X-ray Source'
_exptl_absorpt_coefficient_mu 6.670
_exptl_absorpt_correction_T_max 1.000
_exptl_absorpt_correction_T_min 0.313
_exptl_absorpt_correction_type gaussian
_exptl_absorpt_process_details
;
CrysAlisPro 1.171.39.45g (Rigaku Oxford Diffraction, 2018)
Numerical absorption correction based on gaussian integration over
			a multifaceted crystal model
Empirical absorption correction using spherical harmonics,
 implemented in SCALE3 ABSPACK scaling algorithm.
;
_exptl_crystal_colour colourless
_exptl_crystal_colour_primary colourless
_exptl_crystal_density_diffrn 1.962
_exptl_crystal_description block
_exptl_crystal_F_000 1288
_exptl_crystal_size_max 0.412
_exptl_crystal_size_mid 0.106
_exptl_crystal_size_min 0.092
_refine_diff_density_max 0.865
_refine_diff_density_min -0.974
_refine_diff_density_rms 0.104
_refine_ls_extinction_method none
_refine_ls_goodness_of_fit_ref 1.024
_refine_ls_hydrogen_treatment constr
_refine_ls_matrix_type full
_refine_ls_number_parameters 299
_refine_ls_number_reflns 5479
_refine_ls_number_restraints 0
_refine_ls_restrained_S_all 1.024
_refine_ls_R_factor_all 0.0779
_refine_ls_R_factor_gt 0.0409
_refine_ls_shift/su_max 0.001
_refine_ls_shift/su_mean 0.000
_refine_ls_structure_factor_coef Fsqd
_refine_ls_weighting_details 'w=1/[\s^2^(Fo^2^)+(0.0254P)^2^+1.5513P] where P=(Fo^2^+2Fc^2^)/3'
_refine_ls_weighting_scheme calc
_refine_ls_wR_factor_gt 0.0714
_refine_ls_wR_factor_ref 0.0849
_reflns_Friedel_coverage 0.000
_reflns_number_gt 3608
_reflns_number_total 5479
_reflns_threshold_expression 'I > 2\s(I)'
_cod_data_source_file d0dt01467b2.cif
_cod_data_source_block 6
_cod_depositor_comments 'Adding full bibliography for 7704474--7704476.cif.'
_cod_database_code 7704474
_shelx_shelxl_version_number 2014/7
_chemical_oxdiff_formula 'C25 H16 Au F5 N P S'
_chemical_oxdiff_usercomment colourless
_shelx_space_group_comment
;
The symmetry employed for this shelxl refinement is uniquely defined
by the following loop, which should always be used as a source of
symmetry information in preference to the above space-group names.
They are only intended as comments.
;
_reflns_odcompleteness_completeness 99.71
_reflns_odcompleteness_iscentric 1
_reflns_odcompleteness_theta 26.32
_olex2_refinement_description
;
1. Fixed Uiso
 At 1.2 times of:
  All C(H) groups, All N(H,H) groups
2.a Rotating group:
 N1(H1A,H1B)
2.b Aromatic/amide H refined with riding coordinates:
 C9(H9), C10(H10), C11(H11), C12(H12), C14(H14), C15(H15), C16(H16), C17(H17),
 C18(H18), C20(H20), C21(H21), C22(H22), C23(H23), C24(H24)
;
_olex2_submission_special_instructions 'No special instructions were received'
_oxdiff_exptl_absorpt_empirical_details
;
Empirical correction (ABSPACK) includes:
- Absorption correction using spherical harmonics
- Frame scaling
;
_oxdiff_exptl_absorpt_empirical_full_max 1.087
_oxdiff_exptl_absorpt_empirical_full_min 0.902

loop_
_space_group_symop_operation_xyz
'x, y, z'
'-x+1/2, y+1/2, -z+1/2'
'-x, -y, -z'
'x-1/2, -y-1/2, z-1/2'

loop_
_atom_site_label
_atom_site_type_symbol
_atom_site_fract_x
_atom_site_fract_y
_atom_site_fract_z
_atom_site_U_iso_or_equiv
_atom_site_adp_type
_atom_site_occupancy
_atom_site_site_symmetry_order
_atom_site_calc_flag
_atom_site_refinement_flags_posn
_atom_site_refinement_flags_adp
_atom_site_refinement_flags_occupancy
_atom_site_disorder_assembly
_atom_site_disorder_group
Au1 Au 0.59437(2) 0.38633(2) 0.28283(2) 0.05773(10) Uani 1 1 d . . . . .
C1 C 0.5567(5) 0.3714(4) 0.4048(4) 0.0502(13) Uani 1 1 d . . . . .
C2 C 0.6357(5) 0.3853(5) 0.4876(5) 0.0658(16) Uani 1 1 d . . . . .
C3 C 0.6131(6) 0.3791(5) 0.5715(4) 0.0708(18) Uani 1 1 d . . . . .
C4 C 0.5067(7) 0.3569(5) 0.5761(5) 0.0707(18) Uani 1 1 d . . . . .
C5 C 0.4247(6) 0.3415(5) 0.4978(5) 0.0729(17) Uani 1 1 d . . . . .
C6 C 0.4520(5) 0.3476(5) 0.4153(4) 0.0625(15) Uani 1 1 d . . . . .
C7 C 0.7412(4) 0.5551(4) 0.0348(4) 0.0511(13) Uani 1 1 d . . . . .
C8 C 0.8216(5) 0.4860(5) 0.0165(4) 0.0637(16) Uani 1 1 d . . . . .
C9 C 0.8524(6) 0.4959(6) -0.0662(5) 0.087(2) Uani 1 1 d . . . . .
H9 H 0.9062 0.4509 -0.0792 0.104 Uiso 1 1 calc R . . . .
C10 C 0.8036(7) 0.5720(8) -0.1287(6) 0.101(3) Uani 1 1 d . . . . .
H10 H 0.8263 0.5793 -0.1827 0.121 Uiso 1 1 calc R . . . .
C11 C 0.7220(7) 0.6368(6) -0.1118(5) 0.088(2) Uani 1 1 d . . . . .
H11 H 0.6871 0.6856 -0.1556 0.105 Uiso 1 1 calc R . . . .
C12 C 0.6914(5) 0.6302(5) -0.0311(4) 0.0648(16) Uani 1 1 d . . . . .
H12 H 0.6372 0.6758 -0.0197 0.078 Uiso 1 1 calc R . . . .
C13 C 0.8149(4) 0.5794(4) 0.2336(4) 0.0501(13) Uani 1 1 d . . . . .
C14 C 0.7980(6) 0.5836(5) 0.3213(4) 0.0707(17) Uani 1 1 d . . . . .
H14 H 0.7270 0.5713 0.3304 0.085 Uiso 1 1 calc R . . . .
C15 C 0.8878(6) 0.6064(5) 0.3953(5) 0.082(2) Uani 1 1 d . . . . .
H15 H 0.8774 0.6095 0.4541 0.098 Uiso 1 1 calc R . . . .
C16 C 0.9919(6) 0.6241(5) 0.3802(6) 0.085(2) Uani 1 1 d . . . . .
H16 H 1.0523 0.6376 0.4297 0.102 Uiso 1 1 calc R . . . .
C17 C 1.0089(6) 0.6224(5) 0.2952(6) 0.084(2) Uani 1 1 d . . . . .
H17 H 1.0801 0.6353 0.2867 0.100 Uiso 1 1 calc R . . . .
C18 C 0.9192(5) 0.6010(4) 0.2202(4) 0.0647(17) Uani 1 1 d . . . . .
H18 H 0.9300 0.6015 0.1615 0.078 Uiso 1 1 calc R . . . .
C19 C 0.5914(4) 0.6433(4) 0.1399(3) 0.0457(12) Uani 1 1 d . . . . .
C20 C 0.4796(5) 0.6173(5) 0.1215(4) 0.0608(15) Uani 1 1 d . . . . .
H20 H 0.4570 0.5480 0.1074 0.073 Uiso 1 1 calc R . . . .
C21 C 0.4004(5) 0.6941(6) 0.1239(5) 0.082(2) Uani 1 1 d . . . . .
H21 H 0.3247 0.6763 0.1120 0.098 Uiso 1 1 calc R . . . .
C22 C 0.4330(6) 0.7962(5) 0.1435(4) 0.0720(18) Uani 1 1 d . . . . .
H22 H 0.3793 0.8473 0.1453 0.086 Uiso 1 1 calc R . . . .
C23 C 0.5429(6) 0.8240(5) 0.1605(5) 0.0740(18) Uani 1 1 d . . . . .
H23 H 0.5642 0.8939 0.1728 0.089 Uiso 1 1 calc R . . . .
C24 C 0.6236(5) 0.7473(5) 0.1595(4) 0.0658(17) Uani 1 1 d . . . . .
H24 H 0.6991 0.7657 0.1720 0.079 Uiso 1 1 calc R . . . .
F2 F 0.7427(3) 0.4098(4) 0.4849(3) 0.1168(16) Uani 1 1 d . . . . .
F3 F 0.6948(4) 0.3957(4) 0.6474(3) 0.1182(16) Uani 1 1 d . . . . .
F4 F 0.4822(4) 0.3498(4) 0.6577(3) 0.1074(14) Uani 1 1 d . . . . .
F5 F 0.3201(4) 0.3219(4) 0.5036(3) 0.1229(16) Uani 1 1 d . . . . .
F6 F 0.3663(3) 0.3314(4) 0.3404(3) 0.1036(13) Uani 1 1 d . . . . .
N1 N 0.8768(5) 0.4104(5) 0.0797(5) 0.098(2) Uani 1 1 d . . . . .
H1A H 0.8289 0.3743 0.1016 0.117 Uiso 1 1 d GR . . . .
H1B H 0.9126 0.3664 0.0527 0.117 Uiso 1 1 d GR . . . .
P1 P 0.69764(12) 0.54562(11) 0.13973(10) 0.0475(3) Uani 1 1 d . . . . .
S1 S 0.63966(13) 0.39639(11) 0.14396(11) 0.0592(4) Uani 1 1 d . . . . .

loop_
_atom_site_aniso_label
_atom_site_aniso_U_11
_atom_site_aniso_U_22
_atom_site_aniso_U_33
_atom_site_aniso_U_23
_atom_site_aniso_U_13
_atom_site_aniso_U_12
Au1 0.05238(16) 0.06556(16) 0.05331(16) 0.00617(11) 0.00944(11) -0.00125(11)
C1 0.046(3) 0.050(3) 0.048(3) 0.005(2) 0.000(3) 0.001(2)
C2 0.044(4) 0.080(4) 0.069(5) 0.007(3) 0.005(3) 0.008(3)
C3 0.072(5) 0.078(4) 0.050(4) -0.002(3) -0.007(4) 0.003(4)
C4 0.086(6) 0.071(4) 0.057(4) 0.008(3) 0.022(4) 0.009(4)
C5 0.055(4) 0.096(5) 0.068(5) 0.007(4) 0.016(4) 0.000(4)
C6 0.053(4) 0.073(4) 0.057(4) 0.006(3) 0.005(3) -0.005(3)
C7 0.043(3) 0.063(3) 0.046(3) -0.003(3) 0.008(3) -0.004(3)
C8 0.061(4) 0.070(4) 0.061(4) -0.002(3) 0.016(3) -0.003(3)
C9 0.079(5) 0.118(6) 0.073(5) -0.011(4) 0.037(5) -0.001(4)
C10 0.091(6) 0.162(8) 0.062(5) -0.029(5) 0.044(5) -0.044(6)
C11 0.095(6) 0.120(6) 0.051(4) 0.017(4) 0.023(4) -0.013(5)
C12 0.057(4) 0.084(4) 0.050(4) 0.005(3) 0.007(3) 0.000(3)
C13 0.038(3) 0.050(3) 0.055(4) -0.004(2) -0.002(3) -0.005(2)
C14 0.058(4) 0.095(5) 0.051(4) -0.007(3) -0.002(3) -0.006(3)
C15 0.074(5) 0.097(5) 0.063(5) -0.010(4) -0.006(4) 0.001(4)
C16 0.067(5) 0.078(5) 0.085(6) -0.011(4) -0.028(4) -0.009(4)
C17 0.048(4) 0.086(5) 0.106(7) -0.008(4) -0.003(4) -0.019(3)
C18 0.043(4) 0.072(4) 0.074(5) -0.002(3) 0.005(3) -0.016(3)
C19 0.038(3) 0.060(3) 0.035(3) -0.001(2) 0.002(2) -0.005(2)
C20 0.041(3) 0.073(4) 0.061(4) -0.007(3) -0.002(3) -0.011(3)
C21 0.038(4) 0.117(6) 0.082(5) -0.003(4) -0.001(3) 0.004(4)
C22 0.062(5) 0.085(5) 0.062(4) -0.004(3) 0.002(3) 0.021(4)
C23 0.069(5) 0.059(4) 0.088(5) -0.012(3) 0.009(4) 0.001(4)
C24 0.045(4) 0.067(4) 0.080(5) -0.008(3) 0.007(3) -0.009(3)
F2 0.056(3) 0.209(5) 0.079(3) 0.002(3) 0.004(2) -0.022(3)
F3 0.093(3) 0.181(5) 0.062(3) -0.009(3) -0.016(2) 0.001(3)
F4 0.115(4) 0.152(4) 0.059(3) 0.014(2) 0.029(3) 0.012(3)
F5 0.076(3) 0.209(5) 0.090(3) 0.007(3) 0.034(3) -0.026(3)
F6 0.061(3) 0.176(4) 0.067(3) -0.001(3) 0.002(2) -0.029(3)
N1 0.086(5) 0.098(4) 0.118(6) 0.000(4) 0.042(4) 0.013(4)
P1 0.0393(8) 0.0593(8) 0.0411(8) -0.0022(6) 0.0043(6) -0.0063(6)
S1 0.0608(10) 0.0620(9) 0.0528(9) -0.0021(7) 0.0102(7) -0.0121(7)

loop_
_atom_type_symbol
_atom_type_description
_atom_type_scat_dispersion_real
_atom_type_scat_dispersion_imag
_atom_type_scat_source
C C 0.0033 0.0016 'International Tables Vol C Tables 4.2.6.8 and 6.1.1.4'
H H 0.0000 0.0000 'International Tables Vol C Tables 4.2.6.8 and 6.1.1.4'
Au Au -2.0133 8.8022 'International Tables Vol C Tables 4.2.6.8 and 6.1.1.4'
F F 0.0171 0.0103 'International Tables Vol C Tables 4.2.6.8 and 6.1.1.4'
N N 0.0061 0.0033 'International Tables Vol C Tables 4.2.6.8 and 6.1.1.4'
P P 0.1023 0.0942 'International Tables Vol C Tables 4.2.6.8 and 6.1.1.4'
S S 0.1246 0.1234 'International Tables Vol C Tables 4.2.6.8 and 6.1.1.4'

loop_
_exptl_crystal_face_index_h
_exptl_crystal_face_index_k
_exptl_crystal_face_index_l
_exptl_crystal_face_perp_dist
-14 1 16 0.0656
-1 18 -3 0.1837
2 -18 3 0.1935
-12 1 -12 0.0604
12 -1 12 0.0318
12 -1 -19 0.0311
-5 0 -18 0.0515

loop_
_geom_angle_atom_site_label_1
_geom_angle_atom_site_label_2
_geom_angle_atom_site_label_3
_geom_angle
_geom_angle_site_symmetry_1
_geom_angle_site_symmetry_3
_geom_angle_publ_flag
C1 Au1 S1 177.71(14) . . ?
C2 C1 Au1 122.8(5) . . ?
C6 C1 Au1 124.2(4) . . ?
C6 C1 C2 113.0(6) . . ?
C3 C2 C1 124.7(6) . . ?
F2 C2 C1 117.8(6) . . ?
F2 C2 C3 117.5(6) . . ?
C4 C3 C2 118.7(6) . . ?
F3 C3 C2 120.3(7) . . ?
F3 C3 C4 121.0(7) . . ?
C3 C4 C5 119.9(6) . . ?
F4 C4 C3 120.0(7) . . ?
F4 C4 C5 120.1(7) . . ?
C4 C5 C6 119.1(6) . . ?
F5 C5 C4 119.0(7) . . ?
F5 C5 C6 121.9(6) . . ?
C1 C6 C5 124.5(6) . . ?
F6 C6 C1 119.7(6) . . ?
F6 C6 C5 115.8(6) . . ?
C8 C7 C12 119.4(5) . . ?
C8 C7 P1 120.7(4) . . ?
C12 C7 P1 119.9(4) . . ?
C7 C8 C9 118.7(6) . . ?
C7 C8 N1 122.7(6) . . ?
C9 C8 N1 118.5(6) . . ?
C8 C9 H9 119.8 . . ?
C10 C9 C8 120.5(7) . . ?
C10 C9 H9 119.8 . . ?
C9 C10 H10 119.8 . . ?
C11 C10 C9 120.4(7) . . ?
C11 C10 H10 119.8 . . ?
C10 C11 H11 119.8 . . ?
C12 C11 C10 120.5(7) . . ?
C12 C11 H11 119.8 . . ?
C7 C12 H12 119.8 . . ?
C11 C12 C7 120.5(6) . . ?
C11 C12 H12 119.8 . . ?
C14 C13 P1 118.6(4) . . ?
C18 C13 C14 119.8(5) . . ?
C18 C13 P1 121.6(5) . . ?
C13 C14 H14 120.1 . . ?
C15 C14 C13 119.8(7) . . ?
C15 C14 H14 120.1 . . ?
C14 C15 H15 120.5 . . ?
C16 C15 C14 119.1(7) . . ?
C16 C15 H15 120.5 . . ?
C15 C16 H16 119.2 . . ?
C17 C16 C15 121.7(7) . . ?
C17 C16 H16 119.2 . . ?
C16 C17 H17 120.1 . . ?
C16 C17 C18 119.8(7) . . ?
C18 C17 H17 120.1 . . ?
C13 C18 C17 119.8(7) . . ?
C13 C18 H18 120.1 . . ?
C17 C18 H18 120.1 . . ?
C20 C19 C24 119.3(5) . . ?
C20 C19 P1 121.6(4) . . ?
C24 C19 P1 119.1(4) . . ?
C19 C20 H20 120.0 . . ?
C19 C20 C21 120.0(5) . . ?
C21 C20 H20 120.0 . . ?
C20 C21 H21 119.9 . . ?
C22 C21 C20 120.2(6) . . ?
C22 C21 H21 119.9 . . ?
C21 C22 H22 119.6 . . ?
C23 C22 C21 120.8(6) . . ?
C23 C22 H22 119.6 . . ?
C22 C23 H23 120.2 . . ?
C22 C23 C24 119.6(6) . . ?
C24 C23 H23 120.2 . . ?
C19 C24 C23 120.1(6) . . ?
C19 C24 H24 120.0 . . ?
C23 C24 H24 120.0 . . ?
C8 N1 H1A 111.0 . . ?
C8 N1 H1B 109.5 . . ?
H1A N1 H1B 107.9 . . ?
C7 P1 C13 108.8(3) . . ?
C7 P1 C19 109.2(2) . . ?
C7 P1 S1 105.90(18) . . ?
C13 P1 S1 114.49(19) . . ?
C19 P1 C13 105.9(2) . . ?
C19 P1 S1 112.44(18) . . ?
P1 S1 Au1 104.26(7) . . ?

loop_
_geom_bond_atom_site_label_1
_geom_bond_atom_site_label_2
_geom_bond_distance
_geom_bond_site_symmetry_2
_geom_bond_publ_flag
Au1 C1 2.018(6) . ?
Au1 S1 2.3039(16) . ?
C1 C2 1.391(8) . ?
C1 C6 1.368(8) . ?
C2 C3 1.366(9) . ?
C2 F2 1.360(7) . ?
C3 C4 1.356(9) . ?
C3 F3 1.340(7) . ?
C4 C5 1.365(9) . ?
C4 F4 1.342(7) . ?
C5 C6 1.371(8) . ?
C5 F5 1.332(7) . ?
C6 F6 1.356(7) . ?
C7 C8 1.398(8) . ?
C7 C12 1.402(8) . ?
C7 P1 1.799(6) . ?
C8 C9 1.399(9) . ?
C8 N1 1.403(8) . ?
C9 H9 0.9300 . ?
C9 C10 1.377(10) . ?
C10 H10 0.9300 . ?
C10 C11 1.369(11) . ?
C11 H11 0.9300 . ?
C11 C12 1.364(9) . ?
C12 H12 0.9300 . ?
C13 C14 1.392(8) . ?
C13 C18 1.373(7) . ?
C13 P1 1.804(5) . ?
C14 H14 0.9300 . ?
C14 C15 1.391(9) . ?
C15 H15 0.9300 . ?
C15 C16 1.371(10) . ?
C16 H16 0.9300 . ?
C16 C17 1.351(10) . ?
C17 H17 0.9300 . ?
C17 C18 1.397(9) . ?
C18 H18 0.9300 . ?
C19 C20 1.372(7) . ?
C19 C24 1.386(7) . ?
C19 P1 1.800(5) . ?
C20 H20 0.9300 . ?
C20 C21 1.384(8) . ?
C21 H21 0.9300 . ?
C21 C22 1.365(8) . ?
C22 H22 0.9300 . ?
C22 C23 1.356(9) . ?
C23 H23 0.9300 . ?
C23 C24 1.391(8) . ?
C24 H24 0.9300 . ?
N1 H1A 0.8732 . ?
N1 H1B 0.8725 . ?
P1 S1 2.0282(19) . ?

loop_
_exptl_oxdiff_crystal_face_indexfrac_h
_exptl_oxdiff_crystal_face_indexfrac_k
_exptl_oxdiff_crystal_face_indexfrac_l
_exptl_oxdiff_crystal_face_x
_exptl_oxdiff_crystal_face_y
_exptl_oxdiff_crystal_face_z
-14.0050 1.0040 16.0153 0.5546 -0.8188 0.0564
-1.0000 17.9971 -2.9945 -0.0068 0.0518 1.0198
2.0007 -17.9971 2.9933 0.0225 0.0051 -1.0281
-12.0118 0.9975 -11.9826 -0.7546 -0.6569 0.2415
12.0118 -0.9975 11.9826 0.7546 0.6569 -0.2415
12.0028 -1.0046 -19.0123 -0.7297 0.7101 -0.0181
-5.0088 -0.0040 -17.9907 -0.9404 -0.2538 0.1714
